data_4102083
loop_
_publ_author_name
'Phoebe K. Allan'
'Bo Xiao'
'Simon J. Teat'
'Jason W. Knight'
'Russell E. Morris'

_publ_section_title
;
 In Situ Single-Crystal Diffraction Studies of the Structural Transition
 of Metal-Organic Framework Copper 5-Sulfoisophthalate, Cu-SIP-3
;
_journal_name_full 'Journal of the American Chemical Society'
_journal_page_first 3605
_journal_page_last 3611
_journal_paper_doi 10.1021/ja910600b
_journal_volume 132
_journal_year 2010
_chemical_formula_sum 'C8 H4 Cu2 O11 S'
_chemical_formula_weight 423.71
_chemical_name_systematic
;
 ?
;
_space_group_IT_number 14
_symmetry_cell_setting monoclinic
_symmetry_space_group_name_Hall '-P 2yn'
_symmetry_space_group_name_H-M 'P 1 21/n 1'
_atom_sites_solution_hydrogens geom
_atom_sites_solution_primary direct
_atom_sites_solution_secondary difmap
_audit_creation_method SHELXL-97
_audit_update_record
;
2009-10-29 # Formatted by publCIF
;
_cell_angle_alpha 90.00
_cell_angle_beta 94.119(8)
_cell_angle_gamma 90.00
_cell_formula_units_Z 4
_cell_length_a 7.283(3)
_cell_length_b 18.119(9)
_cell_length_c 10.262(5)
_cell_measurement_reflns_used 7297
_cell_measurement_temperature 355(2)
_cell_measurement_theta_max 29.0
_cell_measurement_theta_min 3.3
_cell_volume 1350.7(11)
_computing_cell_refinement 'SAINT (Bruker, 2006)'
_computing_data_collection 'ApexII (Brucker, 2006)'
_computing_data_reduction 'SAINT (Bruker, 2006)'
_computing_molecular_graphics 'Diamond 2.1a (Brandenberg, 1999)'
_computing_publication_material 'SHELXL97 (Sheldrick, 1997)'
_computing_structure_refinement 'SHELXL-97 (Sheldrick, 1997)'
_computing_structure_solution 'SIR97 (Altomare <i> et. al. </i>, 1999)'
_diffrn_ambient_temperature 355(2)
_diffrn_detector_area_resol_mean -
_diffrn_measured_fraction_theta_full 0.981
_diffrn_measured_fraction_theta_max 0.981
_diffrn_measurement_device_type 'Bruker AXS APEXII'
_diffrn_measurement_method /w
_diffrn_radiation_monochromator 'Si(111) Crystal'
_diffrn_radiation_source '11.3.1 ALS, LBNL. CA'
_diffrn_radiation_type synchrotron
_diffrn_radiation_wavelength 0.77490
_diffrn_reflns_av_R_equivalents 0.0585
_diffrn_reflns_av_sigmaI/netI 0.0682
_diffrn_reflns_limit_h_max 6
_diffrn_reflns_limit_h_min -9
_diffrn_reflns_limit_k_max 22
_diffrn_reflns_limit_k_min -22
_diffrn_reflns_limit_l_max 10
_diffrn_reflns_limit_l_min -12
_diffrn_reflns_number 7297
_diffrn_reflns_theta_full 28.97
_diffrn_reflns_theta_max 28.97
_diffrn_reflns_theta_min 3.27
_diffrn_standards_decay_% -
_diffrn_standards_interval_count -
_diffrn_standards_interval_time -
_diffrn_standards_number -
_exptl_absorpt_coefficient_mu 3.359
_exptl_absorpt_correction_type multi-scan
_exptl_crystal_colour blue
_exptl_crystal_density_diffrn 2.135
_exptl_crystal_density_method 'not measured'
_exptl_crystal_description 'Block, well formed'
_exptl_crystal_F_000 852
_exptl_crystal_size_max 0.1
_exptl_crystal_size_mid 0.06
_exptl_crystal_size_min 0.04
_refine_diff_density_max 1.123
_refine_diff_density_min -0.870
_refine_diff_density_rms 0.142
_refine_ls_extinction_method none
_refine_ls_goodness_of_fit_ref 0.941
_refine_ls_hydrogen_treatment constr
_refine_ls_matrix_type full
_refine_ls_number_parameters 202
_refine_ls_number_reflns 2699
_refine_ls_number_restraints 0
_refine_ls_restrained_S_all 0.941
_refine_ls_R_factor_all 0.0890
_refine_ls_R_factor_gt 0.0531
_refine_ls_shift/su_max 0.015
_refine_ls_shift/su_mean 0.002
_refine_ls_structure_factor_coef Fsqd
_refine_ls_weighting_details 'calc w=1/[\s^2^(Fo^2^)+(0.1000P)^2^+0.0000P] where P=(Fo^2^+2Fc^2^)/3'
_refine_ls_weighting_scheme calc
_refine_ls_wR_factor_gt 0.1450
_refine_ls_wR_factor_ref 0.1576
_reflns_number_gt 1758
_reflns_number_total 2699
_reflns_threshold_expression >2sigma(I)
_cod_data_source_file ja910600b_355K.cif
_cod_data_source_block als47_11_12
_cod_database_code 4102083

loop_
_symmetry_equiv_pos_as_xyz
'x, y, z'
'-x+1/2, y+1/2, -z+1/2'
'-x, -y, -z'
'x-1/2, -y-1/2, z-1/2'

loop_
_atom_site_label
_atom_site_type_symbol
_atom_site_fract_x
_atom_site_fract_y
_atom_site_fract_z
_atom_site_U_iso_or_equiv
_atom_site_adp_type
_atom_site_occupancy
_atom_site_symmetry_multiplicity
_atom_site_calc_flag
_atom_site_refinement_flags
_atom_site_disorder_assembly
_atom_site_disorder_group
Cu1 Cu 0.13752(12) 0.09426(4) 0.78576(8) 0.0378(3) Uani 1 1 d . . .
Cu2 Cu -0.03635(13) 0.06844(4) 1.07077(8) 0.0413(3) Uani 1 1 d . . .
S3 S 0.1286(3) 0.43513(9) 1.30757(17) 0.0395(4) Uani 1 1 d . . .
O1 O 0.0582(8) 0.1678(2) 1.0841(5) 0.0485(13) Uani 1 1 d . . .
O2 O 0.1318(6) 0.0340(2) 0.9423(4) 0.0348(10) Uani 1 1 d . . .
O3 O 0.1540(8) 0.0137(3) 0.6632(5) 0.0504(13) Uani 1 1 d . . .
O4 O 0.1276(8) 0.1862(2) 0.8765(5) 0.0502(14) Uani 1 1 d . . .
O5 O 0.1505(12) 0.5130(3) 1.2972(6) 0.104(3) Uani 1 1 d . . .
O6 O -0.1716(9) 0.0896(3) 1.2178(5) 0.0613(17) Uani 1 1 d . . .
O7 O -0.2235(9) 0.0991(3) 0.8862(6) 0.0710(18) Uani 1 1 d . . .
O8 O -0.0438(8) 0.4108(4) 1.3502(6) 0.081(2) Uani 1 1 d . . .
C1 C 0.1456(10) 0.3960(3) 1.1504(7) 0.0388(16) Uani 1 1 d . . .
C2 C 0.2353(10) 0.4051(3) 0.9311(6) 0.0373(16) Uani 1 1 d . . .
C3 C 0.2031(10) 0.3304(3) 0.9153(6) 0.0398(17) Uani 1 1 d . . .
H3 H 0.2246 0.3083 0.8360 0.048 Uiso 1 1 calc R . .
C4 C 0.1392(10) 0.2875(3) 1.0149(6) 0.0376(16) Uani 1 1 d . . .
C5 C 0.1042(10) 0.2080(3) 0.9918(6) 0.0364(16) Uani 1 1 d . . .
C6 C 0.1105(10) 0.3213(4) 1.1325(6) 0.0413(17) Uani 1 1 d . . .
H6 H 0.0672 0.2936 1.2003 0.050 Uiso 1 1 calc R . .
C7 C 0.2069(10) 0.4379(3) 1.0499(6) 0.0377(16) Uani 1 1 d . . .
H7 H 0.2290 0.4881 1.0620 0.045 Uiso 1 1 calc R . .
C8 C 0.1905(10) -0.0531(3) 0.6800(6) 0.0360(15) Uani 1 1 d . . .
O9W O 0.1234(9) 0.1559(3) 0.6256(5) 0.0633(16) Uani 1 1 d . . .
O10W O 0.0523(16) 0.2995(5) 0.5811(11) 0.129(6) Uani 0.92(3) 1 d P . .
O11W O 0.215(3) 0.1383(15) 0.3720(18) 0.124(12) Uani 0.42(3) 1 d P . .

loop_
_atom_site_aniso_label
_atom_site_aniso_U_11
_atom_site_aniso_U_22
_atom_site_aniso_U_33
_atom_site_aniso_U_23
_atom_site_aniso_U_13
_atom_site_aniso_U_12
Cu1 0.0627(6) 0.0223(4) 0.0308(4) -0.0008(3) 0.0193(4) 0.0012(3)
Cu2 0.0721(7) 0.0212(4) 0.0346(5) -0.0029(3) 0.0318(4) -0.0072(4)
S3 0.0512(11) 0.0348(9) 0.0336(9) -0.0083(7) 0.0112(8) 0.0011(7)
O1 0.090(4) 0.024(2) 0.034(3) -0.0013(19) 0.025(3) -0.009(2)
O2 0.047(3) 0.024(2) 0.036(2) -0.0013(18) 0.025(2) -0.0033(19)
O3 0.088(4) 0.032(2) 0.033(3) -0.004(2) 0.016(3) 0.011(2)
O4 0.094(4) 0.023(2) 0.037(3) -0.0056(19) 0.034(3) -0.009(2)
O5 0.228(9) 0.027(3) 0.058(4) -0.011(3) 0.024(5) 0.000(4)
O6 0.106(5) 0.024(2) 0.060(3) -0.001(2) 0.050(3) 0.001(3)
O7 0.081(4) 0.068(4) 0.060(4) 0.024(3) -0.020(3) -0.019(3)
O8 0.053(4) 0.130(6) 0.062(4) -0.029(4) 0.027(3) -0.003(4)
C1 0.055(4) 0.028(3) 0.036(4) -0.006(3) 0.019(3) -0.001(3)
C2 0.054(4) 0.028(3) 0.032(3) 0.009(3) 0.022(3) -0.004(3)
C3 0.074(5) 0.019(3) 0.029(3) -0.003(2) 0.021(3) -0.006(3)
C4 0.059(4) 0.021(3) 0.036(4) -0.001(3) 0.020(3) -0.002(3)
C5 0.059(4) 0.021(3) 0.032(3) 0.001(2) 0.018(3) -0.006(3)
C6 0.061(5) 0.030(3) 0.035(4) 0.003(3) 0.024(3) -0.006(3)
C7 0.054(4) 0.028(3) 0.033(4) -0.001(3) 0.016(3) -0.004(3)
C8 0.053(4) 0.023(3) 0.035(4) -0.002(2) 0.024(3) 0.002(3)
O9W 0.111(5) 0.041(3) 0.039(3) 0.003(2) 0.015(3) 0.009(3)
O10W 0.174(11) 0.078(7) 0.132(10) 0.027(6) -0.024(7) -0.031(6)
O11W 0.15(2) 0.17(3) 0.057(13) 0.004(13) 0.029(12) -0.002(16)

loop_
_atom_type_symbol
_atom_type_description
_atom_type_scat_dispersion_real
_atom_type_scat_dispersion_imag
_atom_type_scat_source
C C 0.0033 0.0016 'International Tables Vol C Tables 4.2.6.8 and 6.1.1.4'
H H 0.0000 0.0000 'International Tables Vol C Tables 4.2.6.8 and 6.1.1.4'
O O 0.0106 0.0060 'International Tables Vol C Tables 4.2.6.8 and 6.1.1.4'
S S 0.1246 0.1234 'International Tables Vol C Tables 4.2.6.8 and 6.1.1.4'
Cu Cu 0.3201 1.2651 'International Tables Vol C Tables 4.2.6.8 and 6.1.1.4'

loop_
_geom_angle_atom_site_label_1
_geom_angle_atom_site_label_2
_geom_angle_atom_site_label_3
_geom_angle
_geom_angle_site_symmetry_1
_geom_angle_site_symmetry_3
_geom_angle_publ_flag
O4 Cu1 O3 168.3(2) . . ?
O4 Cu1 O2 94.76(19) . . ?
O3 Cu1 O2 96.85(19) . . ?
O4 Cu1 O9W 84.9(2) . . ?
O3 Cu1 O9W 83.6(2) . . ?
O2 Cu1 O9W 175.8(2) . . ?
O4 Cu1 O8 88.2(3) . 4_665 ?
O3 Cu1 O8 92.7(3) . 4_665 ?
O2 Cu1 O8 80.0(2) . 4_665 ?
O9W Cu1 O8 104.1(2) . 4_665 ?
O6 Cu2 O1 87.6(2) . . ?
O6 Cu2 O2 168.8(2) . . ?
O1 Cu2 O2 96.19(19) . . ?
O6 Cu2 O2 92.49(19) . 3_557 ?
O1 Cu2 O2 179.6(2) . 3_557 ?
O2 Cu2 O2 83.65(17) . 3_557 ?
O6 Cu2 O7 107.0(3) . . ?
O1 Cu2 O7 91.2(2) . . ?
O2 Cu2 O7 83.5(2) . . ?
O2 Cu2 O7 89.2(2) 3_557 . ?
O6 Cu2 Cu2 133.19(15) . 3_557 ?
O1 Cu2 Cu2 138.26(15) . 3_557 ?
O2 Cu2 Cu2 42.07(12) . 3_557 ?
O2 Cu2 Cu2 41.58(11) 3_557 3_557 ?
O7 Cu2 Cu2 85.11(18) . 3_557 ?
O5 S3 O8 115.7(5) . . ?
O5 S3 O7 112.7(4) . 4_666 ?
O8 S3 O7 109.5(5) . 4_666 ?
O5 S3 C1 108.2(3) . . ?
O8 S3 C1 106.0(4) . . ?
O7 S3 C1 103.8(4) 4_666 . ?
C5 O1 Cu2 126.8(4) . . ?
Cu1 O2 Cu2 115.3(2) . . ?
Cu1 O2 Cu2 119.8(2) . 3_557 ?
Cu2 O2 Cu2 96.35(17) . 3_557 ?
C8 O3 Cu1 131.6(4) . . ?
C5 O4 Cu1 137.5(4) . . ?
C8 O6 Cu2 130.7(4) 3_557 . ?
S3 O7 Cu2 136.6(3) 4_565 . ?
S3 O8 Cu1 142.3(5) . 4_566 ?
C6 C1 C7 120.3(6) . . ?
C6 C1 S3 119.1(5) . . ?
C7 C1 S3 120.4(5) . . ?
C3 C2 C7 119.3(5) . . ?
C3 C2 C8 118.1(6) . 2_556 ?
C7 C2 C8 122.5(6) . 2_556 ?
C2 C3 C4 121.6(6) . . ?
C6 C4 C3 118.3(6) . . ?
C6 C4 C5 122.4(5) . . ?
C3 C4 C5 119.3(5) . . ?
O1 C5 O4 125.5(5) . . ?
O1 C5 C4 119.7(5) . . ?
O4 C5 C4 114.8(5) . . ?
C4 C6 C1 120.6(6) . . ?
C2 C7 C1 119.9(6) . . ?
O3 C8 O6 126.2(6) . 3_557 ?
O3 C8 C2 117.9(6) . 2_546 ?
O6 C8 C2 115.9(5) 3_557 2_546 ?

loop_
_geom_bond_atom_site_label_1
_geom_bond_atom_site_label_2
_geom_bond_distance
_geom_bond_site_symmetry_2
_geom_bond_publ_flag
Cu1 O4 1.912(4) . ?
Cu1 O3 1.937(5) . ?
Cu1 O2 1.946(4) . ?
Cu1 O9W 1.983(5) . ?
Cu1 O8 2.369(6) 4_665 ?
Cu2 O6 1.900(5) . ?
Cu2 O1 1.929(5) . ?
Cu2 O2 1.964(4) . ?
Cu2 O2 1.983(4) 3_557 ?
Cu2 O7 2.320(6) . ?
Cu2 Cu2 2.9413(18) 3_557 ?
S3 O5 1.425(6) . ?
S3 O8 1.429(6) . ?
S3 O7 1.439(6) 4_666 ?
S3 C1 1.774(7) . ?
O1 C5 1.259(7) . ?
O2 Cu2 1.983(4) 3_557 ?
O3 C8 1.249(8) . ?
O4 C5 1.271(7) . ?
O6 C8 1.255(8) 3_557 ?
O7 S3 1.439(6) 4_565 ?
O8 Cu1 2.369(6) 4_566 ?
C1 C6 1.388(9) . ?
C1 C7 1.381(9) . ?
C2 C3 1.382(8) . ?
C2 C7 1.385(9) . ?
C2 C8 1.501(8) 2_556 ?
C3 C4 1.391(8) . ?
C4 C6 1.382(8) . ?
C4 C5 1.479(8) . ?
C8 O6 1.255(8) 3_557 ?
C8 C2 1.501(8) 2_546 ?
